data_2220364
loop_
_publ_author_name
'Fun, Hoong-Kun'
'Kia, Reza'
'D'Silva, E. Deepak'
'Patil, P. S.'
'Dharmaprakash, S. M.'

_publ_section_title
;
 3-Hydroxy-4-methoxybenzaldehyde thiosemicarbazone hemihydrate
;
_journal_coeditor_code TK2321
_journal_issue 12
_journal_name_full 'Acta Crystallographica Section E'
_journal_page_first o2274
_journal_page_last o2275
_journal_paper_doi 10.1107/S1600536808035617
_journal_volume 64
_journal_year 2008
_chemical_formula_iupac 'C9 H11 N3 O2 S, 0.5H2 O'
_chemical_formula_moiety 'C9 H11 N3 O2 S, 0.5(H2 O)'
_chemical_formula_sum 'C9 H12 N3 O2.5 S'
_chemical_formula_weight 234.28
_chemical_name_systematic
;
3-Hydroxy-4-methoxybenzaldehyde thiosemicarbazone hemihydrate
;
_space_group_IT_number 2
_symmetry_cell_setting triclinic
_symmetry_space_group_name_Hall '-P 1'
_symmetry_space_group_name_H-M 'P -1'
_atom_sites_solution_hydrogens geom
_atom_sites_solution_primary direct
_atom_sites_solution_secondary difmap
_audit_creation_method SHELXL-97
_cell_angle_alpha 68.4380(10)
_cell_angle_beta 68.9170(10)
_cell_angle_gamma 68.1140(10)
_cell_formula_units_Z 4
_cell_length_a 10.5288(2)
_cell_length_b 10.7045(2)
_cell_length_c 11.8154(2)
_cell_measurement_reflns_used 9992
_cell_measurement_temperature 100.00(10)
_cell_measurement_theta_max 36.3
_cell_measurement_theta_min 2.5
_cell_volume 1110.28(4)
_computing_cell_refinement 'APEX2 (Bruker, 2005)'
_computing_data_collection 'APEX2 (Bruker, 2005)'
_computing_data_reduction 'SAINT (Bruker, 2005)'
_computing_molecular_graphics 'SHELXTL (Sheldrick, 2008)'
_computing_publication_material
;
SHELXTL (Sheldrick, 2008) and PLATON (Spek, 2003)
;
_computing_structure_refinement 'SHELXTL (Sheldrick, 2008)'
_computing_structure_solution 'SHELXTL (Sheldrick, 2008)'
_diffrn_ambient_temperature 100.00(10)
_diffrn_measured_fraction_theta_full 0.987
_diffrn_measured_fraction_theta_max 0.987
_diffrn_measurement_device_type
;
Bruker SMART APEXII CCD area-detector
;
_diffrn_measurement_method '\f and \w'
_diffrn_radiation_monochromator graphite
_diffrn_radiation_source 'fine-focus sealed tube'
_diffrn_radiation_type MoK\a
_diffrn_radiation_wavelength 0.71073
_diffrn_reflns_av_R_equivalents 0.040
_diffrn_reflns_av_sigmaI/netI 0.040
_diffrn_reflns_limit_h_max 17
_diffrn_reflns_limit_h_min -17
_diffrn_reflns_limit_k_max 17
_diffrn_reflns_limit_k_min -17
_diffrn_reflns_limit_l_max 19
_diffrn_reflns_limit_l_min -19
_diffrn_reflns_number 45467
_diffrn_reflns_theta_full 36.6
_diffrn_reflns_theta_max 36.6
_diffrn_reflns_theta_min 2.1
_diffrn_standards_number 0
_exptl_absorpt_coefficient_mu 0.282
_exptl_absorpt_correction_T_max 0.973
_exptl_absorpt_correction_T_min 0.884
_exptl_absorpt_correction_type multi-scan
_exptl_absorpt_process_details '(<i>SADABS</i>; Bruker, 2005)'
_exptl_crystal_colour colourless
_exptl_crystal_density_diffrn 1.402
_exptl_crystal_density_method 'not measured'
_exptl_crystal_description plate
_exptl_crystal_F_000 492
_exptl_crystal_size_max 0.45
_exptl_crystal_size_mid 0.32
_exptl_crystal_size_min 0.10
_refine_diff_density_max 0.90
_refine_diff_density_min -0.63
_refine_ls_extinction_method none
_refine_ls_goodness_of_fit_ref 1.10
_refine_ls_hydrogen_treatment mixed
_refine_ls_matrix_type full
_refine_ls_number_parameters 314
_refine_ls_number_reflns 10830
_refine_ls_number_restraints 0
_refine_ls_restrained_S_all 1.10
_refine_ls_R_factor_all 0.061
_refine_ls_R_factor_gt 0.042
_refine_ls_shift/su_max 0.001
_refine_ls_shift/su_mean 0.000
_refine_ls_structure_factor_coef Fsqd
_refine_ls_weighting_details 'calc w=1/[\s^2^(Fo^2^)+(0.0547P)^2^+0.1125P] where P=(Fo^2^+2Fc^2^)/3'
_refine_ls_weighting_scheme calc
_refine_ls_wR_factor_gt 0.107
_refine_ls_wR_factor_ref 0.116
_reflns_number_gt 8078
_reflns_number_total 10830
_reflns_threshold_expression I>2\s(I)
_cod_data_source_file tk2321.cif
_cod_data_source_block I
_cod_depositor_comments
;
The following automatic conversions were performed:
'_symmetry_cell_setting' value 'Triclinic' changed to 'triclinic'
according to '/home/saulius/struct/CIF-dictionaries/cif_core.dic'
dictionary named 'cif_core.dic' version 2.4.1 from 2010-06-29.

Automatic conversion script
Id: cif_fix_enum 1527 2010-12-29 10:47:43Z saulius 

The following automatic conversions were performed:

'_symmetry_cell_setting' value 'Triclinic' changed to 'triclinic'
according to /home/saulius/struct/CIF-dictionaries/cif_core.dic
dictionary named 'cif_core.dic' version 2.4.1 from 2010-06-29.

Automatic conversion script
Id: cif_fix_values 1715 2011-07-08 13:25:40Z adriana 
;
_cod_original_formula_sum 'C9 H12 N3 O2.5 S1'
_cod_database_code 2220364
_cod_database_fobs_code 2220364

loop_
_symmetry_equiv_pos_as_xyz
'x, y, z'
'-x, -y, -z'

loop_
_atom_site_type_symbol
_atom_site_label
_atom_site_fract_x
_atom_site_fract_y
_atom_site_fract_z
_atom_site_U_iso_or_equiv
_atom_site_adp_type
_atom_site_calc_flag
_atom_site_refinement_flags
_atom_site_occupancy
S S1A 0.96703(3) 0.48913(3) 0.19973(2) 0.01747(6) Uani d . 1
O O1A 0.51514(8) 0.27402(9) -0.26347(7) 0.02001(15) Uani d . 1
O O2A 0.30169(8) 0.21411(9) -0.07261(7) 0.01997(15) Uani d . 1
N N1A 0.71556(9) 0.38149(9) 0.09845(8) 0.01559(15) Uani d . 1
N N2A 0.82582(9) 0.42443(9) 0.09440(8) 0.01634(15) Uani d . 1
N N3A 0.72833(10) 0.41202(10) 0.30323(9) 0.01863(16) Uani d . 1
C C1A 0.60929(10) 0.32375(11) -0.13430(9) 0.01602(17) Uani d . 1
H H1AA 0.6832 0.3453 -0.2035 0.019 Uiso calc R 1
C C2A 0.50692(10) 0.28289(11) -0.14735(9) 0.01535(16) Uani d . 1
C C3A 0.39489(10) 0.25053(10) -0.04411(9) 0.01556(16) Uani d . 1
C C4A 0.38655(10) 0.25938(11) 0.07304(9) 0.01677(17) Uani d . 1
H H4AA 0.3126 0.2376 0.1421 0.020 Uiso calc R 1
C C5A 0.48947(10) 0.30101(11) 0.08621(9) 0.01594(17) Uani d . 1
H H5AA 0.4835 0.3078 0.1643 0.019 Uiso calc R 1
C C6A 0.60192(10) 0.33279(10) -0.01652(9) 0.01479(16) Uani d . 1
C C7A 0.71238(10) 0.37674(11) -0.00763(9) 0.01642(17) Uani d . 1
H H7AA 0.7819 0.4018 -0.0799 0.020 Uiso calc R 1
C C8A 0.83058(10) 0.43992(10) 0.20092(9) 0.01451(16) Uani d . 1
C C9A 0.18681(12) 0.17340(13) 0.02852(11) 0.0237(2) Uani d . 1
H H9AA 0.1261 0.1552 -0.0041 0.036 Uiso calc R 1
H H9AB 0.1337 0.2473 0.0688 0.036 Uiso calc R 1
H H9AC 0.2236 0.0904 0.0886 0.036 Uiso calc R 1
S S1B 0.47040(3) 0.21971(3) 0.47447(3) 0.02029(6) Uani d . 1
O O1B 0.02689(9) -0.32448(8) 0.32698(8) 0.02095(15) Uani d . 1
O O2B -0.18810(8) -0.11332(8) 0.24783(7) 0.01905(14) Uani d . 1
N N1B 0.20913(9) 0.10835(9) 0.38890(8) 0.01597(15) Uani d . 1
N N2B 0.31944(9) 0.10741(9) 0.42677(8) 0.01711(15) Uani d . 1
N N3B 0.23043(10) 0.34380(10) 0.39796(9) 0.02002(17) Uani d . 1
C C1B 0.10696(10) -0.16764(10) 0.36407(9) 0.01606(17) Uani d . 1
H H1BA 0.1780 -0.2427 0.3942 0.019 Uiso calc R 1
C C2B 0.01113(10) -0.19098(10) 0.32466(9) 0.01548(16) Uani d . 1
C C3B -0.09831(10) -0.07809(10) 0.28235(9) 0.01488(16) Uani d . 1
C C4B -0.10910(10) 0.05636(10) 0.27978(9) 0.01613(17) Uani d . 1
H H4BA -0.1822 0.1310 0.2526 0.019 Uiso calc R 1
C C5B -0.01134(10) 0.07990(10) 0.31756(9) 0.01574(16) Uani d . 1
H H5BA -0.0188 0.1701 0.3152 0.019 Uiso calc R 1
C C6B 0.09823(10) -0.03191(10) 0.35910(9) 0.01469(16) Uani d . 1
C C7B 0.20549(10) -0.01329(10) 0.39715(9) 0.01585(17) Uani d . 1
H H7BA 0.2733 -0.0917 0.4283 0.019 Uiso calc R 1
C C8B 0.32919(10) 0.22659(11) 0.43096(9) 0.01633(17) Uani d . 1
C C9B -0.30345(11) -0.00063(12) 0.20815(11) 0.0222(2) Uani d . 1
H H9BA -0.3624 -0.0365 0.1894 0.033 Uiso calc R 1
H H9BB -0.2670 0.0658 0.1342 0.033 Uiso calc R 1
H H9BC -0.3583 0.0444 0.2743 0.033 Uiso calc R 1
O O1W 0.34588(8) 0.53871(8) 0.45766(7) 0.02077(15) Uani d . 1
H H2W1 0.3911 0.4524 0.4611 0.031 Uiso d R 1
H H1W1 0.3945 0.5902 0.3981 0.031 Uiso d R 1
H H2NA 0.8880(18) 0.4499(18) 0.0167(16) 0.037(4) Uiso d . 1
H H2NB 0.3777(17) 0.0311(18) 0.4514(15) 0.032(4) Uiso d . 1
H H3NA 0.6636(16) 0.3855(16) 0.3001(14) 0.025(4) Uiso d . 1
H H3NB 0.7234(15) 0.4214(16) 0.3744(14) 0.025(4) Uiso d . 1
H H3NC 0.2333(17) 0.4172(18) 0.4051(15) 0.033(4) Uiso d . 1
H H3ND 0.1594(16) 0.3384(16) 0.3798(14) 0.026(4) Uiso d . 1
H H1OA 0.4418(18) 0.2630(18) -0.2614(16) 0.036(4) Uiso d . 1
H H1OB -0.0391(18) -0.3255(18) 0.3063(16) 0.037(4) Uiso d . 1

loop_
_atom_site_aniso_label
_atom_site_aniso_U_11
_atom_site_aniso_U_22
_atom_site_aniso_U_33
_atom_site_aniso_U_12
_atom_site_aniso_U_13
_atom_site_aniso_U_23
S1A 0.01803(11) 0.02175(12) 0.01820(11) -0.01016(9) -0.00575(8) -0.00572(9)
O1A 0.0214(3) 0.0294(4) 0.0160(3) -0.0126(3) -0.0040(3) -0.0087(3)
O2A 0.0179(3) 0.0289(4) 0.0197(3) -0.0134(3) -0.0029(3) -0.0087(3)
N1A 0.0144(3) 0.0177(4) 0.0181(4) -0.0063(3) -0.0058(3) -0.0050(3)
N2A 0.0165(3) 0.0214(4) 0.0155(3) -0.0096(3) -0.0047(3) -0.0048(3)
N3A 0.0176(4) 0.0251(4) 0.0174(4) -0.0100(3) -0.0029(3) -0.0079(3)
C1A 0.0152(4) 0.0199(4) 0.0155(4) -0.0075(3) -0.0031(3) -0.0057(3)
C2A 0.0166(4) 0.0179(4) 0.0149(4) -0.0063(3) -0.0049(3) -0.0057(3)
C3A 0.0144(4) 0.0174(4) 0.0179(4) -0.0066(3) -0.0047(3) -0.0054(3)
C4A 0.0162(4) 0.0203(4) 0.0156(4) -0.0079(3) -0.0031(3) -0.0048(3)
C5A 0.0163(4) 0.0197(4) 0.0141(4) -0.0068(3) -0.0042(3) -0.0049(3)
C6A 0.0142(4) 0.0165(4) 0.0160(4) -0.0052(3) -0.0051(3) -0.0047(3)
C7A 0.0151(4) 0.0193(4) 0.0172(4) -0.0070(3) -0.0045(3) -0.0048(3)
C8A 0.0147(4) 0.0142(4) 0.0167(4) -0.0042(3) -0.0058(3) -0.0045(3)
C9A 0.0193(4) 0.0321(6) 0.0253(5) -0.0151(4) -0.0009(4) -0.0105(4)
S1B 0.01952(11) 0.01809(12) 0.02886(13) -0.00806(9) -0.01069(10) -0.00520(9)
O1B 0.0208(3) 0.0155(3) 0.0330(4) -0.0036(3) -0.0123(3) -0.0099(3)
O2B 0.0178(3) 0.0175(3) 0.0280(4) -0.0032(3) -0.0118(3) -0.0089(3)
N1B 0.0142(3) 0.0186(4) 0.0181(4) -0.0064(3) -0.0052(3) -0.0054(3)
N2B 0.0157(3) 0.0157(4) 0.0236(4) -0.0053(3) -0.0086(3) -0.0049(3)
N3B 0.0193(4) 0.0159(4) 0.0279(4) -0.0046(3) -0.0095(3) -0.0061(3)
C1B 0.0148(4) 0.0152(4) 0.0201(4) -0.0028(3) -0.0063(3) -0.0065(3)
C2B 0.0158(4) 0.0141(4) 0.0191(4) -0.0044(3) -0.0049(3) -0.0067(3)
C3B 0.0146(4) 0.0169(4) 0.0164(4) -0.0057(3) -0.0047(3) -0.0059(3)
C4B 0.0168(4) 0.0152(4) 0.0187(4) -0.0045(3) -0.0072(3) -0.0045(3)
C5B 0.0170(4) 0.0137(4) 0.0183(4) -0.0050(3) -0.0058(3) -0.0044(3)
C6B 0.0148(4) 0.0156(4) 0.0158(4) -0.0055(3) -0.0041(3) -0.0050(3)
C7B 0.0150(4) 0.0164(4) 0.0182(4) -0.0050(3) -0.0054(3) -0.0051(3)
C8B 0.0165(4) 0.0172(4) 0.0173(4) -0.0073(3) -0.0039(3) -0.0045(3)
C9B 0.0193(4) 0.0214(5) 0.0322(5) -0.0022(4) -0.0141(4) -0.0104(4)
O1W 0.0225(4) 0.0180(3) 0.0206(3) -0.0044(3) -0.0056(3) -0.0051(3)

loop_
_atom_type_symbol
_atom_type_description
_atom_type_scat_dispersion_real
_atom_type_scat_dispersion_imag
_atom_type_scat_source
C C 0.0033 0.0016 'International Tables Vol C Tables 4.2.6.8 and 6.1.1.4'
H H 0.0000 0.0000 'International Tables Vol C Tables 4.2.6.8 and 6.1.1.4'
N N 0.0061 0.0033 'International Tables Vol C Tables 4.2.6.8 and 6.1.1.4'
O O 0.0106 0.0060 'International Tables Vol C Tables 4.2.6.8 and 6.1.1.4'
S S 0.1246 0.1234 'International Tables Vol C Tables 4.2.6.8 and 6.1.1.4'

loop_
_geom_angle_atom_site_label_1
_geom_angle_atom_site_label_2
_geom_angle_atom_site_label_3
_geom_angle
C2A O1A H1OA 109.5(12)
C3A O2A C9A 117.44(8)
C7A N1A N2A 115.51(8)
C8A N2A N1A 118.54(8)
C8A N2A H2NA 123.0(10)
N1A N2A H2NA 118.2(10)
C8A N3A H3NA 120.0(10)
C8A N3A H3NB 122.4(10)
H3NA N3A H3NB 117.6(14)
C2A C1A C6A 119.93(9)
C2A C1A H1AA 120.0
C6A C1A H1AA 120.0
C1A C2A O1A 119.54(9)
C1A C2A C3A 120.63(9)
O1A C2A C3A 119.82(8)
O2A C3A C4A 126.57(9)
O2A C3A C2A 113.56(8)
C4A C3A C2A 119.86(9)
C5A C4A C3A 119.55(9)
C5A C4A H4AA 120.2
C3A C4A H4AA 120.2
C4A C5A C6A 120.79(9)
C4A C5A H5AA 119.6
C6A C5A H5AA 119.6
C5A C6A C1A 119.24(9)
C5A C6A C7A 122.91(8)
C1A C6A C7A 117.85(9)
N1A C7A C6A 121.12(9)
N1A C7A H7AA 119.4
C6A C7A H7AA 119.4
N3A C8A N2A 117.23(9)
N3A C8A S1A 123.10(7)
N2A C8A S1A 119.64(7)
O2A C9A H9AA 109.5
O2A C9A H9AB 109.5
H9AA C9A H9AB 109.5
O2A C9A H9AC 109.5
H9AA C9A H9AC 109.5
H9AB C9A H9AC 109.5
C2B O1B H1OB 109.3(12)
C3B O2B C9B 115.87(8)
C7B N1B N2B 114.34(8)
C8B N2B N1B 120.11(8)
C8B N2B H2NB 119.9(11)
N1B N2B H2NB 119.9(11)
C8B N3B H3NC 118.1(11)
C8B N3B H3ND 118.5(10)
H3NC N3B H3ND 122.8(15)
C2B C1B C6B 120.65(9)
C2B C1B H1BA 119.7
C6B C1B H1BA 119.7
O1B C2B C1B 118.58(9)
O1B C2B C3B 121.76(9)
C1B C2B C3B 119.67(9)
O2B C3B C4B 125.42(9)
O2B C3B C2B 114.74(9)
C4B C3B C2B 119.84(9)
C5B C4B C3B 120.41(9)
C5B C4B H4BA 119.8
C3B C4B H4BA 119.8
C4B C5B C6B 120.01(9)
C4B C5B H5BA 120.0
C6B C5B H5BA 120.0
C5B C6B C1B 119.39(9)
C5B C6B C7B 122.48(9)
C1B C6B C7B 118.13(9)
N1B C7B C6B 121.82(9)
N1B C7B H7BA 119.1
C6B C7B H7BA 119.1
N3B C8B N2B 118.02(9)
N3B C8B S1B 123.94(8)
N2B C8B S1B 118.01(7)
O2B C9B H9BA 109.5
O2B C9B H9BB 109.5
H9BA C9B H9BB 109.5
O2B C9B H9BC 109.5
H9BA C9B H9BC 109.5
H9BB C9B H9BC 109.5
H2W1 O1W H1W1 109.0

loop_
_geom_bond_atom_site_label_1
_geom_bond_atom_site_label_2
_geom_bond_distance
S1A C8A 1.6988(10)
O1A C2A 1.3794(11)
O1A H1OA 0.814(17)
O2A C3A 1.3593(12)
O2A C9A 1.4322(13)
N1A C7A 1.2857(12)
N1A N2A 1.3794(12)
N2A C8A 1.3486(12)
N2A H2NA 0.928(17)
N3A C8A 1.3219(13)
N3A H3NA 0.847(16)
N3A H3NB 0.864(15)
C1A C2A 1.3776(13)
C1A C6A 1.4028(13)
C1A H1AA 0.9300
C2A C3A 1.3993(14)
C3A C4A 1.3912(13)
C4A C5A 1.3890(14)
C4A H4AA 0.9300
C5A C6A 1.3977(14)
C5A H5AA 0.9300
C6A C7A 1.4550(13)
C7A H7AA 0.9300
C9A H9AA 0.9600
C9A H9AB 0.9600
C9A H9AC 0.9600
S1B C8B 1.7090(10)
O1B C2B 1.3668(12)
O1B H1OB 0.820(17)
O2B C3B 1.3633(12)
O2B C9B 1.4324(12)
N1B C7B 1.2836(13)
N1B N2B 1.3824(11)
N2B C8B 1.3373(13)
N2B H2NB 0.841(17)
N3B C8B 1.3292(13)
N3B H3NC 0.832(17)
N3B H3ND 0.875(16)
C1B C2B 1.3816(13)
C1B C6B 1.4016(14)
C1B H1BA 0.9300
C2B C3B 1.4037(13)
C3B C4B 1.3905(14)
C4B C5B 1.3888(13)
C4B H4BA 0.9300
C5B C6B 1.3966(13)
C5B H5BA 0.9300
C6B C7B 1.4547(13)
C7B H7BA 0.9300
C9B H9BA 0.9600
C9B H9BB 0.9600
C9B H9BC 0.9600
O1W H2W1 0.8600
O1W H1W1 0.8531

loop_
_geom_hbond_atom_site_label_D
_geom_hbond_atom_site_label_H
_geom_hbond_atom_site_label_A
_geom_hbond_site_symmetry_A
_geom_hbond_distance_DH
_geom_hbond_distance_HA
_geom_hbond_distance_DA
_geom_hbond_angle_DHA
_geom_hbond_publ_flag
O1W H2W1 S1B . 0.86 2.28 3.1257(9) 169 y
O1W H1W1 O1A 2_665 0.85 1.95 2.7955(12) 173 y
N2A H2NA S1A 2_765 0.929(18) 2.450(18) 3.3732(9) 172.6(18) y
N2B H2NB S1B 2_656 0.842(19) 2.571(18) 3.4055(10) 171.2(18) y
N3A H3NA N1A . 0.847(19) 2.258(15) 2.6129(14) 105.4(12) y
N3A H3NB O1W 2_666 0.864(16) 2.000(15) 2.8408(12) 164.0(17) y
N3B H3NC O1W . 0.833(19) 2.399(19) 3.1492(14) 150.2(17) y
N3B H3ND N1B . 0.875(19) 2.288(17) 2.6554(14) 105.2(13) y
O1A H1OA O2A . 0.81(2) 2.185(18) 2.6292(12) 114.5(15) y
O1B H1OB S1A 1_445 0.82(2) 2.685(19) 3.2346(10) 125.9(16) y
O1B H1OB O2B . 0.82(2) 2.251(19) 2.6949(13) 114.4(16) y
C1B H1BA O1W 1_545 0.93 2.40 3.3140(14) 169 y
C9B H9BA O2A 2_555 0.96 2.51 3.2286(15) 131 y

loop_
_geom_torsion_atom_site_label_1
_geom_torsion_atom_site_label_2
_geom_torsion_atom_site_label_3
_geom_torsion_atom_site_label_4
_geom_torsion
C7A N1A N2A C8A 176.03(9)
C6A C1A C2A O1A -179.88(9)
C6A C1A C2A C3A 0.19(15)
C9A O2A C3A C4A -3.53(16)
C9A O2A C3A C2A 177.37(9)
C1A C2A C3A O2A 179.06(9)
O1A C2A C3A O2A -0.87(14)
C1A C2A C3A C4A -0.10(15)
O1A C2A C3A C4A 179.97(9)
O2A C3A C4A C5A -178.74(10)
C2A C3A C4A C5A 0.30(15)
C3A C4A C5A C6A -0.61(15)
C4A C5A C6A C1A 0.70(15)
C4A C5A C6A C7A -179.96(10)
C2A C1A C6A C5A -0.49(15)
C2A C1A C6A C7A -179.86(9)
N2A N1A C7A C6A 179.81(9)
C5A C6A C7A N1A 3.67(16)
C1A C6A C7A N1A -176.98(9)
N1A N2A C8A N3A 0.26(14)
N1A N2A C8A S1A 178.63(7)
C7B N1B N2B C8B -175.36(9)
C6B C1B C2B O1B 177.67(9)
C6B C1B C2B C3B -1.69(15)
C9B O2B C3B C4B -1.14(14)
C9B O2B C3B C2B 178.05(9)
O1B C2B C3B O2B 1.74(14)
C1B C2B C3B O2B -178.92(9)
O1B C2B C3B C4B -179.02(9)
C1B C2B C3B C4B 0.33(15)
O2B C3B C4B C5B 179.85(9)
C2B C3B C4B C5B 0.69(15)
C3B C4B C5B C6B -0.35(15)
C4B C5B C6B C1B -1.00(15)
C4B C5B C6B C7B 178.61(9)
C2B C1B C6B C5B 2.03(15)
C2B C1B C6B C7B -177.59(9)
N2B N1B C7B C6B -178.82(9)
C5B C6B C7B N1B -3.38(15)
C1B C6B C7B N1B 176.23(9)
N1B N2B C8B N3B 0.04(14)
N1B N2B C8B S1B -178.29(7)

loop_
_cod_related_entry_id
_cod_related_entry_database
_cod_related_entry_code
1 ChemSpider 30655675
